data_2231603
loop_
_publ_author_name
'Najafi, Ezzatollah'
'Amini, Mostafa M.'
'Ng, Seik Weng'

_publ_section_title
;
 8-Hydroxy-2-methylquinolinium
 dichlorido(2-methylquinolin-8-olato-\k^2^<i>N</i>,<i>O</i>)zincate
 acetonitrile disolvate
;
_journal_coeditor_code LH5305
_journal_issue 9
_journal_name_full 'Acta Crystallographica Section E'
_journal_page_first m1280
_journal_paper_doi 10.1107/S1600536811032338
_journal_volume 67
_journal_year 2011
_chemical_formula_iupac '(C10 H10 N O) [Zn (C10 H8 N O) Cl2], 2C2 H3 N'
_chemical_formula_moiety 'C10 H10 N O +, C10 H8 Cl2 N O Zn -, 2(C2 H3 N)'
_chemical_formula_sum 'C24 H24 Cl2 N4 O2 Zn'
_chemical_formula_weight 536.74
_chemical_name_systematic
;
8-Hydroxy-2-methylquinolinium
dichlorido(2-methylquinolin-8-olato-\k^2^<i>N</i>,<i>O</i>)zincate
acetonitrile disolvate
;
_space_group_IT_number 14
_symmetry_cell_setting monoclinic
_symmetry_space_group_name_Hall '-P 2yn'
_symmetry_space_group_name_H-M 'P 1 21/n 1'
_atom_sites_solution_hydrogens geom
_atom_sites_solution_primary direct
_atom_sites_solution_secondary difmap
_audit_creation_method SHELXL-97
_cell_angle_alpha 90.00
_cell_angle_beta 95.687(2)
_cell_angle_gamma 90.00
_cell_formula_units_Z 4
_cell_length_a 9.9913(2)
_cell_length_b 23.1642(5)
_cell_length_c 10.4317(2)
_cell_measurement_reflns_used 6293
_cell_measurement_temperature 100(2)
_cell_measurement_theta_max 27.50
_cell_measurement_theta_min 2.63
_cell_volume 2402.43(8)
_computing_cell_refinement 'CrysAlis PRO (Agilent, 2010)'
_computing_data_collection 'CrysAlis PRO (Agilent, 2010)'
_computing_data_reduction 'CrysAlis PRO (Agilent, 2010)'
_computing_molecular_graphics 'X-SEED (Barbour, 2001)'
_computing_publication_material 'publCIF (Westrip, 2010)'
_computing_structure_refinement 'SHELXL97 (Sheldrick, 2008)'
_computing_structure_solution 'SHELXS97 (Sheldrick, 2008)'
_diffrn_ambient_temperature 100(2)
_diffrn_detector_area_resol_mean 10.4041
_diffrn_measured_fraction_theta_full 0.999
_diffrn_measured_fraction_theta_max 0.965
_diffrn_measurement_device_type 'Agilent SuperNova Dual diffractometer with an Atlas detector'
_diffrn_measurement_method \w
_diffrn_radiation_monochromator Mirror
_diffrn_radiation_source 'SuperNova (Mo) X-ray Source'
_diffrn_radiation_type MoK\a
_diffrn_radiation_wavelength 0.71073
_diffrn_reflns_av_R_equivalents 0.0262
_diffrn_reflns_av_sigmaI/netI 0.0392
_diffrn_reflns_limit_h_max 13
_diffrn_reflns_limit_h_min -10
_diffrn_reflns_limit_k_max 30
_diffrn_reflns_limit_k_min -19
_diffrn_reflns_limit_l_max 12
_diffrn_reflns_limit_l_min -13
_diffrn_reflns_number 11981
_diffrn_reflns_theta_full 25.24
_diffrn_reflns_theta_max 27.56
_diffrn_reflns_theta_min 2.63
_diffrn_standards_decay_% 0
_diffrn_standards_interval_count 0
_diffrn_standards_interval_time 0
_diffrn_standards_number 0
_exptl_absorpt_coefficient_mu 1.274
_exptl_absorpt_correction_T_max 0.7413
_exptl_absorpt_correction_T_min 0.6641
_exptl_absorpt_correction_type multi-scan
_exptl_absorpt_process_details '(CrysAlis PRO; Agilent, 2010)'
_exptl_crystal_colour yellow
_exptl_crystal_density_diffrn 1.484
_exptl_crystal_density_method 'not measured'
_exptl_crystal_description block
_exptl_crystal_F_000 1104
_exptl_crystal_size_max 0.35
_exptl_crystal_size_mid 0.30
_exptl_crystal_size_min 0.25
_refine_diff_density_max 0.378
_refine_diff_density_min -0.380
_refine_ls_extinction_method none
_refine_ls_goodness_of_fit_ref 1.036
_refine_ls_hydrogen_treatment mixed
_refine_ls_matrix_type full
_refine_ls_number_parameters 310
_refine_ls_number_reflns 5349
_refine_ls_number_restraints 2
_refine_ls_restrained_S_all 1.036
_refine_ls_R_factor_all 0.0392
_refine_ls_R_factor_gt 0.0292
_refine_ls_shift/su_max 0.001
_refine_ls_shift/su_mean 0.001
_refine_ls_structure_factor_coef Fsqd
_refine_ls_weighting_details 'calc w=1/[\s^2^(Fo^2^)+(0.0274P)^2^+0.9529P] where P=(Fo^2^+2Fc^2^)/3'
_refine_ls_weighting_scheme calc
_refine_ls_wR_factor_gt 0.0653
_refine_ls_wR_factor_ref 0.0699
_reflns_number_gt 4576
_reflns_number_total 5349
_reflns_threshold_expression I>2\s(I)
_cod_data_source_file lh5305.cif
_cod_data_source_block I
_cod_original_sg_symbol_H-M 'P 21/n'
_cod_database_code 2231603
_cod_database_fobs_code 2231603

loop_
_symmetry_equiv_pos_as_xyz
'x, y, z'
'-x+1/2, y+1/2, -z+1/2'
'-x, -y, -z'
'x-1/2, -y-1/2, z-1/2'

loop_
_atom_site_type_symbol
_atom_site_label
_atom_site_fract_x
_atom_site_fract_y
_atom_site_fract_z
_atom_site_U_iso_or_equiv
_atom_site_adp_type
_atom_site_calc_flag
_atom_site_refinement_flags
_atom_site_occupancy
_atom_site_symmetry_multiplicity
Zn Zn1 0.50594(2) 0.616546(9) 0.82369(2) 0.01365(7) Uani d . 1 1
Cl Cl1 0.29181(4) 0.60211(2) 0.86105(4) 0.02035(11) Uani d . 1 1
Cl Cl2 0.59332(5) 0.54481(2) 0.71722(5) 0.02002(11) Uani d . 1 1
O O1 0.52662(12) 0.69544(5) 0.75329(12) 0.0166(3) Uani d . 1 1
O O2 0.52356(13) 0.74218(6) 0.53126(12) 0.0183(3) Uani d D 1 1
N N1 0.62045(14) 0.64878(7) 0.98072(14) 0.0129(3) Uani d . 1 1
N N2 0.43930(15) 0.79211(7) 0.30728(15) 0.0147(3) Uani d D 1 1
N N3 0.48880(18) 0.88039(8) 0.51544(17) 0.0257(4) Uani d . 1 1
N N4 0.4352(2) 0.95235(9) 0.86812(19) 0.0363(5) Uani d . 1 1
C C1 0.62800(17) 0.70784(8) 0.96775(17) 0.0134(4) Uani d . 1 1
C C2 0.57490(17) 0.73143(8) 0.84652(17) 0.0137(4) Uani d . 1 1
C C3 0.57620(17) 0.79080(8) 0.83285(18) 0.0160(4) Uani d . 1 1
H H3 0.5408 0.8078 0.7538 0.019 Uiso calc R 1 1
C C4 0.62944(18) 0.82644(8) 0.93482(19) 0.0186(4) Uani d . 1 1
H H4 0.6277 0.8671 0.9234 0.022 Uiso calc R 1 1
C C5 0.68383(17) 0.80403(8) 1.05027(18) 0.0169(4) Uani d . 1 1
H H5 0.7204 0.8289 1.1173 0.020 Uiso calc R 1 1
C C6 0.68473(17) 0.74367(8) 1.06793(17) 0.0145(4) Uani d . 1 1
C C7 0.73945(17) 0.71553(9) 1.18220(18) 0.0176(4) Uani d . 1 1
H H7 0.7802 0.7376 1.2522 0.021 Uiso calc R 1 1
C C8 0.73379(18) 0.65707(9) 1.19184(18) 0.0178(4) Uani d . 1 1
H H8 0.7720 0.6385 1.2680 0.021 Uiso calc R 1 1
C C9 0.67119(17) 0.62375(8) 1.08874(18) 0.0151(4) Uani d . 1 1
C C10 0.6608(2) 0.55949(8) 1.09901(18) 0.0201(4) Uani d . 1 1
H H10A 0.6233 0.5436 1.0161 0.030 Uiso calc R 1 1
H H10B 0.6019 0.5496 1.1655 0.030 Uiso calc R 1 1
H H10C 0.7504 0.5432 1.1222 0.030 Uiso calc R 1 1
C C11 0.43571(17) 0.73305(8) 0.31627(17) 0.0143(4) Uani d . 1 1
C C12 0.48188(17) 0.70639(8) 0.43413(17) 0.0151(4) Uani d . 1 1
C C13 0.48303(19) 0.64703(8) 0.43976(18) 0.0194(4) Uani d . 1 1
H H13 0.5167 0.6281 0.5171 0.023 Uiso calc R 1 1
C C14 0.4344(2) 0.61412(9) 0.33107(19) 0.0219(4) Uani d . 1 1
H H14 0.4348 0.5732 0.3370 0.026 Uiso calc R 1 1
C C15 0.38685(19) 0.63977(9) 0.21745(19) 0.0206(4) Uani d . 1 1
H H15 0.3539 0.6168 0.1456 0.025 Uiso calc R 1 1
C C16 0.38707(17) 0.70040(8) 0.20771(17) 0.0165(4) Uani d . 1 1
C C17 0.34114(18) 0.73119(9) 0.09457(18) 0.0198(4) Uani d . 1 1
H H17 0.3041 0.7107 0.0205 0.024 Uiso calc R 1 1
C C18 0.34947(18) 0.78995(9) 0.09070(18) 0.0203(4) Uani d . 1 1
H H18 0.3197 0.8099 0.0135 0.024 Uiso calc R 1 1
C C19 0.40153(18) 0.82124(9) 0.19951(18) 0.0180(4) Uani d . 1 1
C C20 0.4180(2) 0.88510(9) 0.1995(2) 0.0242(4) Uani d . 1 1
H H20A 0.4989 0.8957 0.2554 0.036 Uiso calc R 1 1
H H20B 0.3392 0.9032 0.2316 0.036 Uiso calc R 1 1
H H20C 0.4267 0.8984 0.1116 0.036 Uiso calc R 1 1
C C21 0.54598(19) 0.91734(9) 0.56751(19) 0.0209(4) Uani d . 1 1
C C22 0.6214(2) 0.96503(9) 0.6311(2) 0.0286(5) Uani d . 1 1
H H22A 0.6586 0.9530 0.7174 0.043 Uiso calc R 1 1
H H22B 0.5614 0.9981 0.6381 0.043 Uiso calc R 1 1
H H22C 0.6949 0.9761 0.5804 0.043 Uiso calc R 1 1
C C23 0.3541(2) 0.98177(9) 0.90117(19) 0.0235(4) Uani d . 1 1
C C24 0.2502(2) 1.01887(10) 0.9443(2) 0.0283(5) Uani d . 1 1
H H24A 0.1619 1.0059 0.9057 0.042 Uiso calc R 1 1
H H24B 0.2656 1.0587 0.9180 0.042 Uiso calc R 1 1
H H24C 0.2531 1.0170 1.0384 0.042 Uiso calc R 1 1
H H1 0.463(2) 0.8111(10) 0.3782(15) 0.041(7) Uiso d D 1 1
H H2 0.528(3) 0.7256(11) 0.6035(15) 0.050(8) Uiso d D 1 1

loop_
_atom_site_aniso_label
_atom_site_aniso_U_11
_atom_site_aniso_U_22
_atom_site_aniso_U_33
_atom_site_aniso_U_12
_atom_site_aniso_U_13
_atom_site_aniso_U_23
Zn1 0.01575(11) 0.01283(11) 0.01221(11) -0.00044(8) 0.00062(8) -0.00073(8)
Cl1 0.0171(2) 0.0268(3) 0.0173(2) -0.00230(19) 0.00304(18) -0.0017(2)
Cl2 0.0212(2) 0.0164(2) 0.0227(2) 0.00204(18) 0.00295(19) -0.00457(19)
O1 0.0234(7) 0.0148(7) 0.0112(6) -0.0032(5) -0.0013(5) -0.0007(5)
O2 0.0248(7) 0.0178(7) 0.0116(7) -0.0021(6) -0.0013(6) 0.0010(6)
N1 0.0124(7) 0.0145(8) 0.0118(7) 0.0016(6) 0.0011(6) 0.0007(6)
N2 0.0151(7) 0.0165(8) 0.0125(8) 0.0017(6) 0.0013(6) -0.0015(7)
N3 0.0297(9) 0.0237(10) 0.0245(9) -0.0034(8) 0.0065(8) -0.0017(8)
N4 0.0380(11) 0.0362(12) 0.0327(11) 0.0087(9) -0.0070(9) -0.0074(9)
C1 0.0113(8) 0.0146(9) 0.0147(9) 0.0002(7) 0.0036(7) -0.0016(7)
C2 0.0127(8) 0.0152(9) 0.0136(9) 0.0003(7) 0.0030(7) -0.0001(7)
C3 0.0148(8) 0.0162(9) 0.0170(9) -0.0001(7) 0.0016(7) 0.0033(8)
C4 0.0178(9) 0.0131(9) 0.0252(10) -0.0010(7) 0.0042(8) -0.0019(8)
C5 0.0140(8) 0.0166(9) 0.0199(10) -0.0025(7) 0.0006(8) -0.0046(8)
C6 0.0102(8) 0.0181(9) 0.0153(9) -0.0020(7) 0.0020(7) -0.0031(8)
C7 0.0142(8) 0.0238(10) 0.0143(9) -0.0012(8) -0.0009(7) -0.0049(8)
C8 0.0165(9) 0.0231(10) 0.0132(9) 0.0029(8) -0.0015(7) 0.0022(8)
C9 0.0126(8) 0.0169(9) 0.0158(9) 0.0021(7) 0.0020(7) 0.0001(8)
C10 0.0249(10) 0.0192(10) 0.0158(9) 0.0025(8) -0.0005(8) 0.0033(8)
C11 0.0119(8) 0.0154(9) 0.0162(9) -0.0007(7) 0.0043(7) -0.0016(8)
C12 0.0137(8) 0.0189(10) 0.0132(9) -0.0001(7) 0.0035(7) -0.0016(8)
C13 0.0226(9) 0.0195(10) 0.0171(9) 0.0019(8) 0.0075(8) 0.0027(8)
C14 0.0262(10) 0.0159(10) 0.0256(11) -0.0026(8) 0.0121(9) -0.0042(8)
C15 0.0218(10) 0.0217(10) 0.0194(10) -0.0056(8) 0.0076(8) -0.0079(9)
C16 0.0129(8) 0.0219(10) 0.0153(9) -0.0020(7) 0.0047(7) -0.0039(8)
C17 0.0136(9) 0.0319(12) 0.0140(9) 0.0006(8) 0.0016(7) -0.0058(8)
C18 0.0168(9) 0.0300(11) 0.0140(9) 0.0058(8) 0.0010(8) 0.0025(8)
C19 0.0141(8) 0.0235(10) 0.0165(9) 0.0055(8) 0.0027(7) 0.0017(8)
C20 0.0289(11) 0.0211(11) 0.0227(11) 0.0063(9) 0.0034(9) 0.0043(9)
C21 0.0220(10) 0.0218(11) 0.0198(10) 0.0029(9) 0.0067(8) 0.0030(9)
C22 0.0331(11) 0.0223(11) 0.0300(11) -0.0030(9) 0.0008(10) -0.0029(9)
C23 0.0268(10) 0.0249(11) 0.0169(10) -0.0051(9) -0.0066(8) 0.0021(9)
C24 0.0300(11) 0.0302(12) 0.0249(11) 0.0025(9) 0.0034(9) 0.0028(10)

loop_
_atom_type_symbol
_atom_type_description
_atom_type_scat_dispersion_real
_atom_type_scat_dispersion_imag
_atom_type_scat_source
C C 0.0033 0.0016 'International Tables Vol C Tables 4.2.6.8 and 6.1.1.4'
H H 0.0000 0.0000 'International Tables Vol C Tables 4.2.6.8 and 6.1.1.4'
N N 0.0061 0.0033 'International Tables Vol C Tables 4.2.6.8 and 6.1.1.4'
O O 0.0106 0.0060 'International Tables Vol C Tables 4.2.6.8 and 6.1.1.4'
Cl Cl 0.1484 0.1585 'International Tables Vol C Tables 4.2.6.8 and 6.1.1.4'
Zn Zn 0.2839 1.4301 'International Tables Vol C Tables 4.2.6.8 and 6.1.1.4'

loop_
_geom_angle_atom_site_label_1
_geom_angle_atom_site_label_2
_geom_angle_atom_site_label_3
_geom_angle
O1 Zn1 N1 83.67(6)
O1 Zn1 Cl2 116.23(4)
N1 Zn1 Cl2 117.18(4)
O1 Zn1 Cl1 109.75(4)
N1 Zn1 Cl1 112.58(4)
Cl2 Zn1 Cl1 113.870(19)
C2 O1 Zn1 110.39(11)
C12 O2 H2 112.2(19)
C9 N1 C1 119.93(16)
C9 N1 Zn1 131.25(13)
C1 N1 Zn1 108.42(11)
C19 N2 C11 123.72(17)
C19 N2 H1 119.3(17)
C11 N2 H1 116.9(17)
N1 C1 C6 122.28(16)
N1 C1 C2 116.55(16)
C6 C1 C2 121.17(17)
O1 C2 C3 123.55(17)
O1 C2 C1 118.77(16)
C3 C2 C1 117.68(17)
C2 C3 C4 120.78(17)
C2 C3 H3 119.6
C4 C3 H3 119.6
C5 C4 C3 121.86(18)
C5 C4 H4 119.1
C3 C4 H4 119.1
C4 C5 C6 119.09(17)
C4 C5 H5 120.5
C6 C5 H5 120.5
C1 C6 C5 119.36(17)
C1 C6 C7 116.46(17)
C5 C6 C7 124.18(17)
C8 C7 C6 120.27(17)
C8 C7 H7 119.9
C6 C7 H7 119.9
C7 C8 C9 120.30(18)
C7 C8 H8 119.8
C9 C8 H8 119.8
N1 C9 C8 120.70(17)
N1 C9 C10 118.26(16)
C8 C9 C10 121.04(17)
C9 C10 H10A 109.5
C9 C10 H10B 109.5
H10A C10 H10B 109.5
C9 C10 H10C 109.5
H10A C10 H10C 109.5
H10B C10 H10C 109.5
N2 C11 C16 119.35(17)
N2 C11 C12 119.16(16)
C16 C11 C12 121.50(17)
O2 C12 C13 125.73(17)
O2 C12 C11 115.91(16)
C13 C12 C11 118.34(17)
C12 C13 C14 120.30(18)
C12 C13 H13 119.9
C14 C13 H13 119.9
C15 C14 C13 121.57(18)
C15 C14 H14 119.2
C13 C14 H14 119.2
C14 C15 C16 119.51(18)
C14 C15 H15 120.2
C16 C15 H15 120.2
C11 C16 C15 118.74(17)
C11 C16 C17 117.22(17)
C15 C16 C17 124.04(18)
C18 C17 C16 120.76(18)
C18 C17 H17 119.6
C16 C17 H17 119.6
C17 C18 C19 120.69(18)
C17 C18 H18 119.7
C19 C18 H18 119.7
N2 C19 C18 118.17(18)
N2 C19 C20 118.75(17)
C18 C19 C20 123.07(18)
C19 C20 H20A 109.5
C19 C20 H20B 109.5
H20A C20 H20B 109.5
C19 C20 H20C 109.5
H20A C20 H20C 109.5
H20B C20 H20C 109.5
N3 C21 C22 178.3(2)
C21 C22 H22A 109.5
C21 C22 H22B 109.5
H22A C22 H22B 109.5
C21 C22 H22C 109.5
H22A C22 H22C 109.5
H22B C22 H22C 109.5
N4 C23 C24 179.4(3)
C23 C24 H24A 109.5
C23 C24 H24B 109.5
H24A C24 H24B 109.5
C23 C24 H24C 109.5
H24A C24 H24C 109.5
H24B C24 H24C 109.5

loop_
_geom_bond_atom_site_label_1
_geom_bond_atom_site_label_2
_geom_bond_distance
Zn1 O1 1.9880(13)
Zn1 N1 2.0441(15)
Zn1 Cl2 2.2246(5)
Zn1 Cl1 2.2375(5)
O1 C2 1.334(2)
O2 C12 1.343(2)
O2 H2 0.843(10)
N1 C9 1.323(2)
N1 C1 1.378(2)
N2 C19 1.333(2)
N2 C11 1.372(2)
N2 H1 0.874(10)
N3 C21 1.137(3)
N4 C23 1.138(3)
C1 C6 1.409(2)
C1 C2 1.431(2)
C2 C3 1.383(3)
C3 C4 1.408(3)
C3 H3 0.9500
C4 C5 1.373(3)
C4 H4 0.9500
C5 C6 1.410(3)
C5 H5 0.9500
C6 C7 1.420(3)
C7 C8 1.360(3)
C7 H7 0.9500
C8 C9 1.418(3)
C8 H8 0.9500
C9 C10 1.497(3)
C10 H10A 0.9800
C10 H10B 0.9800
C10 H10C 0.9800
C11 C16 1.408(3)
C11 C12 1.412(3)
C12 C13 1.376(3)
C13 C14 1.412(3)
C13 H13 0.9500
C14 C15 1.368(3)
C14 H14 0.9500
C15 C16 1.408(3)
C15 H15 0.9500
C16 C17 1.416(3)
C17 C18 1.365(3)
C17 H17 0.9500
C18 C19 1.403(3)
C18 H18 0.9500
C19 C20 1.488(3)
C20 H20A 0.9800
C20 H20B 0.9800
C20 H20C 0.9800
C21 C22 1.459(3)
C22 H22A 0.9800
C22 H22B 0.9800
C22 H22C 0.9800
C23 C24 1.453(3)
C24 H24A 0.9800
C24 H24B 0.9800
C24 H24C 0.9800

loop_
_geom_hbond_atom_site_label_D
_geom_hbond_atom_site_label_H
_geom_hbond_atom_site_label_A
_geom_hbond_distance_DH
_geom_hbond_distance_HA
_geom_hbond_distance_DA
_geom_hbond_angle_DHA
_geom_hbond_publ_flag
N2 H1 N3 0.870(10) 2.150(10) 2.988(2) 161(2) yes
O2 H2 O1 0.840(10) 1.710(10) 2.554(2) 176(3) yes

loop_
_geom_torsion_atom_site_label_1
_geom_torsion_atom_site_label_2
_geom_torsion_atom_site_label_3
_geom_torsion_atom_site_label_4
_geom_torsion
N1 Zn1 O1 C2 -13.18(11)
Cl2 Zn1 O1 C2 -130.42(10)
Cl1 Zn1 O1 C2 98.57(10)
O1 Zn1 N1 C9 -175.78(16)
Cl2 Zn1 N1 C9 -59.49(16)
Cl1 Zn1 N1 C9 75.43(15)
O1 Zn1 N1 C1 11.78(11)
Cl2 Zn1 N1 C1 128.07(10)
Cl1 Zn1 N1 C1 -97.01(10)
C9 N1 C1 C6 -2.1(2)
Zn1 N1 C1 C6 171.36(13)
C9 N1 C1 C2 177.96(15)
Zn1 N1 C1 C2 -8.60(17)
Zn1 O1 C2 C3 -167.34(14)
Zn1 O1 C2 C1 12.42(18)
N1 C1 C2 O1 -2.4(2)
C6 C1 C2 O1 177.65(15)
N1 C1 C2 C3 177.38(15)
C6 C1 C2 C3 -2.6(2)
O1 C2 C3 C4 -179.59(16)
C1 C2 C3 C4 0.6(2)
C2 C3 C4 C5 1.1(3)
C3 C4 C5 C6 -0.9(3)
N1 C1 C6 C5 -177.17(16)
C2 C1 C6 C5 2.8(2)
N1 C1 C6 C7 2.6(2)
C2 C1 C6 C7 -177.46(15)
C4 C5 C6 C1 -1.0(3)
C4 C5 C6 C7 179.25(16)
C1 C6 C7 C8 -1.0(2)
C5 C6 C7 C8 178.77(17)
C6 C7 C8 C9 -1.1(3)
C1 N1 C9 C8 -0.1(2)
Zn1 N1 C9 C8 -171.82(12)
C1 N1 C9 C10 179.93(15)
Zn1 N1 C9 C10 8.2(2)
C7 C8 C9 N1 1.7(3)
C7 C8 C9 C10 -178.36(17)
C19 N2 C11 C16 -1.4(3)
C19 N2 C11 C12 178.10(16)
N2 C11 C12 O2 1.6(2)
C16 C11 C12 O2 -178.84(15)
N2 C11 C12 C13 -177.21(16)
C16 C11 C12 C13 2.3(3)
O2 C12 C13 C14 179.05(16)
C11 C12 C13 C14 -2.2(3)
C12 C13 C14 C15 0.9(3)
C13 C14 C15 C16 0.5(3)
N2 C11 C16 C15 178.55(16)
C12 C11 C16 C15 -1.0(2)
N2 C11 C16 C17 -1.4(2)
C12 C11 C16 C17 179.06(15)
C14 C15 C16 C11 -0.4(3)
C14 C15 C16 C17 179.50(17)
C11 C16 C17 C18 2.6(2)
C15 C16 C17 C18 -177.32(17)
C16 C17 C18 C19 -1.1(3)
C11 N2 C19 C18 3.0(2)
C11 N2 C19 C20 -176.26(16)
C17 C18 C19 N2 -1.7(3)
C17 C18 C19 C20 177.56(17)
